data_4030322
loop_
_publ_author_name
'Ismael, A.'
'Borba, A.'
'Henriques, M. S. C.'
'Paix\~ao, J A'
'Fausto, R.'
'Cristiano, M. L. S.'

_publ_section_title
;
 Structure and Photochemistry of a Saccharyl Thiotetrazole.
;
_journal_issue 1
_journal_name_full 'The Journal of organic chemistry'
_journal_page_first 392
_journal_paper_doi 10.1021/jo502419u
_journal_volume 80
_journal_year 2014
_chemical_formula_moiety 'C9 H7 N5 O2 S2'
_chemical_formula_sum 'C9 H7 N5 O2 S2'
_chemical_formula_weight 281.32
_chemical_melting_point 496
_chemical_name_common
;
 5-thiosaccharyl-1-methyltetrazole
;
_chemical_name_systematic
; 
1,2-benzisothiazole 1,1-dioxo 3-(5-thio-1-methyl) tetrazole
;
_space_group_IT_number 14
_symmetry_cell_setting monoclinic
_symmetry_space_group_name_Hall '-P 2ybc'
_symmetry_space_group_name_H-M 'P 1 21/c 1'
_atom_sites_solution_hydrogens geom
_atom_sites_solution_primary direct
_atom_sites_solution_secondary difmap
_audit_creation_method SHELXL-97
_cell_angle_alpha 90.00
_cell_angle_beta 106.4862(15)
_cell_angle_gamma 90.00
_cell_formula_units_Z 4
_cell_length_a 11.4904(3)
_cell_length_b 9.2300(2)
_cell_length_c 11.4850(3)
_cell_measurement_reflns_used 5188
_cell_measurement_temperature 293(2)
_cell_measurement_theta_max 30.0279
_cell_measurement_theta_min 2.8789
_cell_volume 1167.98(5)
_computing_cell_refinement 'SAINT (Bruker, 2003)'
_computing_data_collection 'SMART (Bruker, 2003)'
_computing_data_reduction 'SAINT (Bruker, 2003)'
_computing_molecular_graphics 'PLATON (Spek, 2003)'
_computing_publication_material 'SHELXL-97 (Sheldrick, 2008)'
_computing_structure_refinement 'SHELXL-97 (Sheldrick, 2008)'
_computing_structure_solution 'SHELXS-97 (Sheldrick, 2008)'
_diffrn_ambient_temperature 293(2)
_diffrn_measured_fraction_theta_full 1.000
_diffrn_measured_fraction_theta_max 0.945
_diffrn_measurement_device_type 'Bruker APEX CCD area-detector diffractometer'
_diffrn_measurement_method '\f and \w'
_diffrn_radiation_monochromator graphite
_diffrn_radiation_source 'fine-focus sealed tube'
_diffrn_radiation_type MoK\a
_diffrn_radiation_wavelength 0.71073
_diffrn_reflns_av_R_equivalents 0.0272
_diffrn_reflns_av_sigmaI/netI 0.0260
_diffrn_reflns_limit_h_max 16
_diffrn_reflns_limit_h_min -17
_diffrn_reflns_limit_k_max 13
_diffrn_reflns_limit_k_min -13
_diffrn_reflns_limit_l_max 17
_diffrn_reflns_limit_l_min -17
_diffrn_reflns_number 18361
_diffrn_reflns_theta_full 25.00
_diffrn_reflns_theta_max 32.88
_diffrn_reflns_theta_min 1.85
_exptl_absorpt_coefficient_mu 0.457
_exptl_absorpt_correction_T_max 1.00
_exptl_absorpt_correction_T_min 0.823
_exptl_absorpt_correction_type multi-scan
_exptl_absorpt_process_details 'SADABS (Sheldrick, 2000)'
_exptl_crystal_colour colourless
_exptl_crystal_density_diffrn 1.600
_exptl_crystal_density_method 'not measured'
_exptl_crystal_description plate
_exptl_crystal_F_000 576
_exptl_crystal_size_max 0.35
_exptl_crystal_size_mid 0.10
_exptl_crystal_size_min 0.05
_refine_diff_density_max 0.315
_refine_diff_density_min -0.311
_refine_diff_density_rms 0.051
_refine_ls_extinction_method none
_refine_ls_goodness_of_fit_ref 1.022
_refine_ls_hydrogen_treatment riding
_refine_ls_matrix_type full
_refine_ls_number_parameters 164
_refine_ls_number_reflns 4127
_refine_ls_number_restraints 0
_refine_ls_restrained_S_all 1.022
_refine_ls_R_factor_all 0.0598
_refine_ls_R_factor_gt 0.0372
_refine_ls_shift/su_max 0.001
_refine_ls_shift/su_mean 0.000
_refine_ls_structure_factor_coef Fsqd
_refine_ls_weighting_details 'calc w=1/[\s^2^(Fo^2^)+(0.0496P)^2^+0.2504P] where P=(Fo^2^+2Fc^2^)/3'
_refine_ls_weighting_scheme calc
_refine_ls_wR_factor_gt 0.0914
_refine_ls_wR_factor_ref 0.1030
_reflns_number_gt 2994
_reflns_number_total 4127
_reflns_threshold_expression I>2\sI)
_cod_data_source_file jo502419u_si_005.cif
_cod_data_source_block 1mttsb
_cod_depositor_comments 'Adding full bibliography for 4030322.cif.'
_cod_original_sg_symbol_H-M P21/c
_cod_database_code 4030322

loop_
_symmetry_equiv_pos_as_xyz
'x, y, z'
'-x, y+1/2, -z+1/2'
'-x, -y, -z'
'x, -y-1/2, z-1/2'

loop_
_atom_site_label
_atom_site_type_symbol
_atom_site_fract_x
_atom_site_fract_y
_atom_site_fract_z
_atom_site_U_iso_or_equiv
_atom_site_adp_type
_atom_site_occupancy
_atom_site_symmetry_multiplicity
_atom_site_calc_flag
_atom_site_refinement_flags
C1 C 0.87800(12) 0.32854(15) 0.39624(13) 0.0317(3) Uani 1 1 d .
C2 C 0.81332(12) 0.41228(15) 0.29981(13) 0.0301(3) Uani 1 1 d .
C3 C 0.87331(15) 0.49911(18) 0.23742(15) 0.0399(3) Uani 1 1 d .
H10 H 0.8311 0.5574 0.1732 0.048 Uiso 1 1 calc R
C4 C 0.99936(16) 0.4954(2) 0.27480(18) 0.0509(4) Uani 1 1 d .
H11 H 1.0423 0.5518 0.2340 0.061 Uiso 1 1 calc R
C5 C 1.06259(15) 0.4105(2) 0.37069(18) 0.0497(4) Uani 1 1 d .
H12 H 1.1470 0.4110 0.3931 0.060 Uiso 1 1 calc R
C6 C 1.00292(14) 0.32431(18) 0.43436(16) 0.0406(3) Uani 1 1 d .
H13 H 1.0449 0.2668 0.4992 0.049 Uiso 1 1 calc R
S7 S 0.77268(3) 0.23237(4) 0.45173(3) 0.03444(10) Uani 1 1 d .
N8 N 0.64930(11) 0.29175(15) 0.34611(12) 0.0380(3) Uani 1 1 d .
C9 C 0.68177(12) 0.38313(15) 0.27699(13) 0.0314(3) Uani 1 1 d .
O14 O 0.76804(12) 0.28548(14) 0.56655(11) 0.0464(3) Uani 1 1 d .
O15 O 0.78373(12) 0.08011(12) 0.43756(12) 0.0526(3) Uani 1 1 d .
S16 S 0.57725(3) 0.47158(4) 0.15755(4) 0.03885(11) Uani 1 1 d .
C17 C 0.44790(12) 0.37195(15) 0.15581(13) 0.0325(3) Uani 1 1 d .
N18 N 0.39512(14) 0.27934(16) 0.07045(14) 0.0495(4) Uani 1 1 d .
N19 N 0.29641(15) 0.23168(17) 0.10101(17) 0.0581(4) Uani 1 1 d .
N20 N 0.28900(13) 0.29143(17) 0.20059(16) 0.0501(4) Uani 1 1 d .
N21 N 0.38361(11) 0.38131(13) 0.23579(12) 0.0349(3) Uani 1 1 d .
C22 C 0.40318(19) 0.4692(2) 0.34438(17) 0.0514(4) Uani 1 1 d .
H23 H 0.4713 0.5322 0.3512 0.077 Uiso 1 1 calc R
H24 H 0.4192 0.4074 0.4144 0.077 Uiso 1 1 calc R
H25 H 0.3320 0.5262 0.3394 0.077 Uiso 1 1 calc R

loop_
_atom_site_aniso_label
_atom_site_aniso_U_11
_atom_site_aniso_U_22
_atom_site_aniso_U_33
_atom_site_aniso_U_23
_atom_site_aniso_U_13
_atom_site_aniso_U_12
C1 0.0251(6) 0.0348(7) 0.0335(7) -0.0051(5) 0.0054(5) -0.0019(5)
C2 0.0242(6) 0.0349(6) 0.0311(7) -0.0050(5) 0.0076(5) -0.0025(5)
C3 0.0355(8) 0.0462(8) 0.0390(8) 0.0004(6) 0.0122(6) -0.0070(6)
C4 0.0385(9) 0.0631(11) 0.0562(11) -0.0006(8) 0.0215(8) -0.0142(8)
C5 0.0244(7) 0.0633(10) 0.0606(11) -0.0063(9) 0.0109(7) -0.0061(7)
C6 0.0270(7) 0.0459(8) 0.0445(9) -0.0058(7) 0.0028(6) 0.0005(6)
S7 0.02853(18) 0.03565(18) 0.03502(19) 0.00423(13) 0.00234(14) -0.00400(12)
N8 0.0249(6) 0.0464(7) 0.0390(7) 0.0088(5) 0.0031(5) -0.0044(5)
C9 0.0242(6) 0.0375(7) 0.0306(7) -0.0007(5) 0.0049(5) -0.0010(5)
O14 0.0474(7) 0.0558(7) 0.0363(6) 0.0056(5) 0.0124(5) -0.0035(5)
O15 0.0542(8) 0.0342(6) 0.0594(8) 0.0032(5) 0.0000(6) -0.0058(5)
S16 0.02819(18) 0.0507(2) 0.0355(2) 0.01120(15) 0.00554(14) -0.00051(14)
C17 0.0257(6) 0.0355(6) 0.0314(7) 0.0021(5) 0.0004(5) 0.0024(5)
N18 0.0470(8) 0.0479(8) 0.0436(8) -0.0082(6) -0.0035(7) 0.0005(6)
N19 0.0448(9) 0.0496(8) 0.0652(11) -0.0007(8) -0.0082(8) -0.0134(7)
N20 0.0295(7) 0.0474(8) 0.0664(11) 0.0113(7) 0.0024(7) -0.0075(5)
N21 0.0266(6) 0.0363(6) 0.0398(7) 0.0043(5) 0.0064(5) -0.0010(4)
C22 0.0621(11) 0.0530(10) 0.0464(10) -0.0041(8) 0.0271(9) -0.0022(8)

loop_
_atom_type_symbol
_atom_type_description
_atom_type_scat_dispersion_real
_atom_type_scat_dispersion_imag
_atom_type_scat_source
C C 0.0033 0.0016 'International Tables Vol C Tables 4.2.6.8 and 6.1.1.4'
H H 0.0000 0.0000 'International Tables Vol C Tables 4.2.6.8 and 6.1.1.4'
N N 0.0061 0.0033 'International Tables Vol C Tables 4.2.6.8 and 6.1.1.4'
O O 0.0106 0.0060 'International Tables Vol C Tables 4.2.6.8 and 6.1.1.4'
S S 0.1246 0.1234 'International Tables Vol C Tables 4.2.6.8 and 6.1.1.4'

loop_
_geom_angle_atom_site_label_1
_geom_angle_atom_site_label_2
_geom_angle_atom_site_label_3
_geom_angle
C6 C1 C2 123.07(14)
C6 C1 S7 129.23(12)
C2 C1 S7 107.68(10)
C1 C2 C3 120.39(13)
C1 C2 C9 109.24(12)
C3 C2 C9 130.28(14)
C2 C3 C4 117.07(16)
C2 C3 H10 121.5
C4 C3 H10 121.5
C5 C4 C3 121.84(16)
C5 C4 H11 119.1
C3 C4 H11 119.1
C4 C5 C6 121.34(15)
C4 C5 H12 119.3
C6 C5 H12 119.3
C1 C6 C5 116.28(15)
C1 C6 H13 121.9
C5 C6 H13 121.9
O14 S7 O15 118.30(8)
O14 S7 N8 108.18(7)
O15 S7 N8 108.94(7)
O14 S7 C1 111.88(7)
O15 S7 C1 111.32(8)
N8 S7 C1 95.76(6)
C9 N8 S7 109.15(10)
N8 C9 C2 118.04(13)
N8 C9 S16 122.45(11)
C2 C9 S16 119.51(11)
C17 S16 C9 98.99(7)
N18 C17 N21 109.12(14)
N18 C17 S16 124.33(13)
N21 C17 S16 126.48(11)
C17 N18 N19 105.18(15)
N20 N19 N18 111.17(14)
N19 N20 N21 106.27(14)
C17 N21 N20 108.26(14)
C17 N21 C22 130.28(13)
N20 N21 C22 121.46(14)
N21 C22 H23 109.5
N21 C22 H24 109.5
H23 C22 H24 109.5
N21 C22 H25 109.5
H23 C22 H25 109.5
H24 C22 H25 109.5

loop_
_geom_bond_atom_site_label_1
_geom_bond_atom_site_label_2
_geom_bond_distance
C1 C6 1.377(2)
C1 C2 1.382(2)
C1 S7 1.7597(15)
C2 C3 1.382(2)
C2 C9 1.4835(18)
C3 C4 1.389(2)
C3 H10 0.9300
C4 C5 1.379(3)
C4 H11 0.9300
C5 C6 1.386(3)
C5 H12 0.9300
C6 H13 0.9300
S7 O14 1.4220(13)
S7 O15 1.4246(12)
S7 N8 1.6749(13)
N8 C9 1.2842(19)
C9 S16 1.7480(14)
S16 C17 1.7430(15)
C17 N18 1.3123(19)
C17 N21 1.335(2)
N18 N19 1.352(2)
N19 N20 1.294(2)
N20 N21 1.3356(18)
N21 C22 1.451(2)
C22 H23 0.9600
C22 H24 0.9600
C22 H25 0.9600

loop_
_geom_hbond_atom_site_label_D
_geom_hbond_atom_site_label_H
_geom_hbond_atom_site_label_A
_geom_hbond_distance_DH
_geom_hbond_distance_HA
_geom_hbond_distance_DA
_geom_hbond_angle_DHA
_geom_hbond_site_symmetry_A
C22 H23 S16 0.96 2.88 3.3229(18) 109.4 .
C22 H24 N18 0.96 2.56 3.486(2) 162.6 4_566
C22 H25 O14 0.96 2.49 3.344(2) 147.7 3_666

loop_
_geom_torsion_atom_site_label_1
_geom_torsion_atom_site_label_2
_geom_torsion_atom_site_label_3
_geom_torsion_atom_site_label_4
_geom_torsion
C6 C1 C2 C3 -1.0(2)
S7 C1 C2 C3 -179.46(11)
C6 C1 C2 C9 175.64(14)
S7 C1 C2 C9 -2.79(14)
C1 C2 C3 C4 1.2(2)
C9 C2 C3 C4 -174.72(15)
C2 C3 C4 C5 -0.7(3)
C3 C4 C5 C6 0.1(3)
C2 C1 C6 C5 0.4(2)
S7 C1 C6 C5 178.44(12)
C4 C5 C6 C1 0.1(3)
C6 C1 S7 O14 72.96(16)
C2 C1 S7 O14 -108.75(11)
C6 C1 S7 O15 -61.87(16)
C2 C1 S7 O15 116.42(11)
C6 C1 S7 N8 -174.80(15)
C2 C1 S7 N8 3.49(11)
O14 S7 N8 C9 112.16(12)
O15 S7 N8 C9 -118.03(12)
C1 S7 N8 C9 -3.14(12)
S7 N8 C9 C2 2.01(17)
S7 N8 C9 S16 -178.65(8)
C1 C2 C9 N8 0.63(19)
C3 C2 C9 N8 176.86(15)
C1 C2 C9 S16 -178.73(10)
C3 C2 C9 S16 -2.5(2)
N8 C9 S16 C17 -10.46(15)
C2 C9 S16 C17 168.87(11)
C9 S16 C17 N18 -108.80(14)
C9 S16 C17 N21 74.55(13)
N21 C17 N18 N19 -0.23(17)
S16 C17 N18 N19 -177.39(11)
C17 N18 N19 N20 -0.3(2)
N18 N19 N20 N21 0.68(19)
N18 C17 N21 N20 0.65(17)
S16 C17 N21 N20 177.73(11)
N18 C17 N21 C22 -179.12(16)
S16 C17 N21 C22 -2.0(2)
N19 N20 N21 C17 -0.81(17)
N19 N20 N21 C22 178.99(15)
